data_4105487
loop_
_publ_author_name
'Shao-Liang Zheng'
'Yizhong Wang'
'Zhipeng Yu'
'Qing Lin'
'Philip Coppens'

_publ_section_title
;
 Direct Observation of a Photoinduced Nonstabilized Nitrile Imine
 Structure in the Solid State
;
_journal_name_full 'Journal of the American Chemical Society'
_journal_page_first 18036
_journal_page_last 18037
_journal_paper_doi 10.1021/ja9094523
_journal_volume 131
_journal_year 2009
_chemical_formula_moiety 'C16 H18 N8 O10 Zn, 2(C H4 O)'
_chemical_formula_sum 'C18 H26 N8 O12 Zn'
_chemical_formula_weight 611.84
_chemical_name_common Zn(CO2-C6H4-CN4-C6H4-OH2)2(H2O)4(CH3OH)2
_chemical_name_systematic
; 
 ? 
;
_space_group_IT_number 14
_symmetry_cell_setting monoclinic
_symmetry_space_group_name_Hall '-P 2yn'
_symmetry_space_group_name_H-M 'P 1 21/n 1'
_atom_sites_solution_hydrogens geom
_atom_sites_solution_primary direct
_atom_sites_solution_secondary difmap
_audit_creation_method SHELXL-97
_cell_angle_alpha 90.00
_cell_angle_beta 106.999(2)
_cell_angle_gamma 90.00
_cell_formula_units_Z 2
_cell_length_a 12.4251(9)
_cell_length_b 5.2084(4)
_cell_length_c 19.7678(14)
_cell_measurement_reflns_used 265
_cell_measurement_temperature 90(2)
_cell_measurement_theta_max 25
_cell_measurement_theta_min 2.5
_cell_volume 1223.38(16)
_computing_cell_refinement 'Bruker Saint v7.23A (Bruker, 2005)'
_computing_data_collection 'APEX2 (Bruker, 2004)'
_computing_data_reduction 'Bruker Saint v7.23A (Bruker, 2005)'
_computing_molecular_graphics 'Bruker SHELXTL'
_computing_publication_material 'Bruker SHELXTL'
_computing_structure_refinement 'SHELXL-97 (Sheldrick, 1997)'
_computing_structure_solution 'SHELXS-97 (Sheldrick, 1997)'
_diffrn_ambient_temperature 90(2)
_diffrn_detector_area_resol_mean 8.33
_diffrn_measured_fraction_theta_full 0.981
_diffrn_measured_fraction_theta_max 0.981
_diffrn_measurement_device_type 'Bruker SMART APEX2'
_diffrn_measurement_method \wand\f-scans
_diffrn_radiation_monochromator graphite
_diffrn_radiation_probe x-ray
_diffrn_radiation_type MoK\a
_diffrn_radiation_wavelength 0.71073
_diffrn_reflns_av_R_equivalents 0.0232
_diffrn_reflns_av_sigmaI/netI 0.0262
_diffrn_reflns_limit_h_max 15
_diffrn_reflns_limit_h_min -15
_diffrn_reflns_limit_k_max 6
_diffrn_reflns_limit_k_min -6
_diffrn_reflns_limit_l_max 24
_diffrn_reflns_limit_l_min -25
_diffrn_reflns_number 7528
_diffrn_reflns_theta_full 27.13
_diffrn_reflns_theta_max 27.13
_diffrn_reflns_theta_min 1.74
_diffrn_source rotating-anode
_diffrn_source_type 'RIGAKU RU-2000BEH'
_exptl_absorpt_coefficient_mu 1.084
_exptl_absorpt_correction_T_max 0.9167
_exptl_absorpt_correction_T_min 0.8054
_exptl_absorpt_correction_type multi-scan
_exptl_absorpt_process_details 'SADABS 2004/1 (Bruker, 2004)'
_exptl_crystal_colour colorless
_exptl_crystal_density_diffrn 1.661
_exptl_crystal_description Needle
_exptl_crystal_F_000 632
_exptl_crystal_size_max 0.20
_exptl_crystal_size_mid 0.14
_exptl_crystal_size_min 0.08
_refine_diff_density_max 0.494
_refine_diff_density_min -0.312
_refine_diff_density_rms 0.058
_refine_ls_extinction_method none
_refine_ls_goodness_of_fit_ref 1.057
_refine_ls_hydrogen_treatment mixed
_refine_ls_matrix_type full
_refine_ls_number_parameters 203
_refine_ls_number_reflns 2656
_refine_ls_number_restraints 0
_refine_ls_restrained_S_all 1.057
_refine_ls_R_factor_all 0.0302
_refine_ls_R_factor_gt 0.0248
_refine_ls_shift/su_max 0.001
_refine_ls_shift/su_mean 0.000
_refine_ls_structure_factor_coef Fsqd
_refine_ls_weighting_details 'calc w=1/[\s^2^(Fo^2^)+(0.0260P)^2^+0.7331P] where P=(Fo^2^+2Fc^2^)/3'
_refine_ls_weighting_scheme calc
_refine_ls_wR_factor_gt 0.0593
_refine_ls_wR_factor_ref 0.0616
_reflns_number_gt 2362
_reflns_number_total 2656
_reflns_threshold_expression >2sigma(I)
_cod_data_source_file ja9094523_si_006.cif
_cod_data_source_block Zn(CO2-C6H4-CN4-C6H4-OH)2(H2O)4(CH3OH)2
_cod_database_code 4105487

loop_
_symmetry_equiv_pos_as_xyz
'x, y, z'
'-x+1/2, y+1/2, -z+1/2'
'-x, -y, -z'
'x-1/2, -y-1/2, z-1/2'

loop_
_atom_site_label
_atom_site_type_symbol
_atom_site_fract_x
_atom_site_fract_y
_atom_site_fract_z
_atom_site_U_iso_or_equiv
_atom_site_adp_type
_atom_site_occupancy
_atom_site_symmetry_multiplicity
_atom_site_calc_flag
_atom_site_refinement_flags
Zn1 Zn 0.0000 0.0000 0.0000 0.00959(8) Uani 1 2 d S
O1 O 0.14118(9) -0.2162(2) 0.02267(6) 0.0128(2) Uani 1 1 d .
O2 O 0.25050(9) -0.0388(2) 0.12313(6) 0.0156(3) Uani 1 1 d .
O3 O 0.93280(9) -0.7568(3) 0.18864(6) 0.0158(3) Uani 1 1 d .
N1 N 0.42649(11) -0.3612(3) 0.11073(7) 0.0121(3) Uani 1 1 d .
N2 N 0.47418(11) -0.5603(3) 0.08920(7) 0.0110(3) Uani 1 1 d .
N3 N 0.40358(11) -0.7006(3) 0.03890(7) 0.0135(3) Uani 1 1 d .
N4 N 0.30457(11) -0.5872(3) 0.02676(7) 0.0132(3) Uani 1 1 d .
C1 C 0.23036(12) -0.1955(3) 0.07310(8) 0.0111(3) Uani 1 1 d .
C2 C 0.32064(12) -0.3825(3) 0.07069(8) 0.0112(3) Uani 1 1 d .
C3 C 0.59249(12) -0.6142(3) 0.11600(8) 0.0114(3) Uani 1 1 d .
C4 C 0.65935(13) -0.4472(3) 0.16529(8) 0.0134(3) Uani 1 1 d .
H4A H 0.6268 -0.3039 0.1817 0.016 Uiso 1 1 calc R
C5 C 0.77432(13) -0.4916(3) 0.19039(8) 0.0138(3) Uani 1 1 d .
H5A H 0.8212 -0.3790 0.2242 0.017 Uiso 1 1 calc R
C6 C 0.82027(13) -0.7026(3) 0.16558(8) 0.0124(3) Uani 1 1 d .
C7 C 0.75202(13) -0.8697(3) 0.11646(8) 0.0141(3) Uani 1 1 d .
H7A H 0.7842 -1.0139 0.1002 0.017 Uiso 1 1 calc R
C8 C 0.63719(13) -0.8259(3) 0.09127(8) 0.0138(3) Uani 1 1 d .
H8A H 0.5900 -0.9388 0.0577 0.017 Uiso 1 1 calc R
O1S O 0.44582(10) 0.0812(3) 0.22422(6) 0.0193(3) Uani 1 1 d .
C1S C 0.39116(15) 0.2466(4) 0.26139(9) 0.0230(4) Uani 1 1 d .
H1SA H 0.4431 0.2878 0.3079 0.035 Uiso 1 1 calc R
H1SB H 0.3245 0.1603 0.2675 0.035 Uiso 1 1 calc R
H1SC H 0.3683 0.4052 0.2343 0.035 Uiso 1 1 calc R
O1W O -0.07147(10) -0.2807(2) 0.05244(6) 0.0134(2) Uani 1 1 d .
O2W O 0.05573(10) 0.2258(2) 0.09388(6) 0.0126(2) Uani 1 1 d .
H1WA H -0.0344(19) -0.410(5) 0.0588(12) 0.027(6) Uiso 1 1 d .
H1WB H -0.137(2) -0.327(5) 0.0310(12) 0.035(6) Uiso 1 1 d .
H3O H 0.9666(19) -0.657(5) 0.2162(12) 0.031(7) Uiso 1 1 d .
H1S H 0.403(2) 0.028(4) 0.1917(13) 0.030(6) Uiso 1 1 d .
H2WA H 0.115(2) 0.174(5) 0.1093(12) 0.034(7) Uiso 1 1 d .
H2WB H 0.0189(19) 0.203(5) 0.1223(12) 0.032(7) Uiso 1 1 d .

loop_
_atom_site_aniso_label
_atom_site_aniso_U_11
_atom_site_aniso_U_22
_atom_site_aniso_U_33
_atom_site_aniso_U_23
_atom_site_aniso_U_13
_atom_site_aniso_U_12
Zn1 0.00709(12) 0.00910(14) 0.01129(13) -0.00109(10) 0.00069(9) 0.00141(9)
O1 0.0089(5) 0.0129(6) 0.0149(5) -0.0015(4) 0.0007(4) 0.0023(4)
O2 0.0100(5) 0.0194(6) 0.0154(5) -0.0049(5) 0.0007(4) 0.0039(5)
O3 0.0079(5) 0.0217(7) 0.0169(6) -0.0007(5) 0.0026(5) 0.0038(5)
N1 0.0090(6) 0.0126(7) 0.0143(6) -0.0004(5) 0.0031(5) 0.0040(5)
N2 0.0092(6) 0.0112(7) 0.0124(6) -0.0004(5) 0.0029(5) 0.0022(5)
N3 0.0096(6) 0.0134(7) 0.0163(6) -0.0022(5) 0.0016(5) 0.0008(5)
N4 0.0093(6) 0.0124(7) 0.0170(6) -0.0002(5) 0.0022(5) 0.0020(5)
C1 0.0083(7) 0.0113(8) 0.0139(7) 0.0027(6) 0.0034(6) 0.0006(6)
C2 0.0104(7) 0.0109(8) 0.0122(7) 0.0011(6) 0.0030(6) 0.0010(6)
C3 0.0075(7) 0.0135(8) 0.0131(7) 0.0028(6) 0.0031(6) 0.0025(6)
C4 0.0123(7) 0.0137(8) 0.0148(7) -0.0012(6) 0.0050(6) 0.0023(6)
C5 0.0109(7) 0.0165(8) 0.0133(7) -0.0006(6) 0.0022(6) -0.0001(6)
C6 0.0083(7) 0.0166(9) 0.0132(7) 0.0044(6) 0.0044(6) 0.0026(6)
C7 0.0132(7) 0.0126(8) 0.0174(8) 0.0006(6) 0.0063(6) 0.0045(6)
C8 0.0122(7) 0.0138(8) 0.0157(7) -0.0014(6) 0.0042(6) 0.0004(6)
O1S 0.0140(6) 0.0244(7) 0.0162(6) -0.0048(5) -0.0006(5) 0.0003(5)
C1S 0.0246(9) 0.0218(10) 0.0212(8) -0.0053(7) 0.0044(7) 0.0003(8)
O1W 0.0110(6) 0.0110(6) 0.0173(6) -0.0013(5) 0.0026(5) 0.0003(5)
O2W 0.0086(5) 0.0152(6) 0.0132(5) -0.0006(5) 0.0023(5) 0.0017(5)

loop_
_atom_type_symbol
_atom_type_description
_atom_type_scat_dispersion_real
_atom_type_scat_dispersion_imag
_atom_type_scat_source
C C 0.0033 0.0016 'International Tables Vol C Tables 4.2.6.8 and 6.1.1.4'
H H 0.0000 0.0000 'International Tables Vol C Tables 4.2.6.8 and 6.1.1.4'
N N 0.0061 0.0033 'International Tables Vol C Tables 4.2.6.8 and 6.1.1.4'
O O 0.0106 0.0060 'International Tables Vol C Tables 4.2.6.8 and 6.1.1.4'
Zn Zn 0.2839 1.4301 'International Tables Vol C Tables 4.2.6.8 and 6.1.1.4'

loop_
_geom_angle_atom_site_label_1
_geom_angle_atom_site_label_2
_geom_angle_atom_site_label_3
_geom_angle
_geom_angle_site_symmetry_1
_geom_angle_site_symmetry_3
O1 Zn1 O1 180.00(4) . 3
O1 Zn1 O1W 91.83(5) . 3
O1 Zn1 O1W 88.17(5) 3 3
O1 Zn1 O1W 88.17(5) . .
O1 Zn1 O1W 91.83(5) 3 .
O1W Zn1 O1W 180.00(8) 3 .
O1 Zn1 O2W 94.25(4) . .
O1 Zn1 O2W 85.75(4) 3 .
O1W Zn1 O2W 88.26(5) 3 .
O1W Zn1 O2W 91.74(5) . .
O1 Zn1 O2W 85.75(4) . 3
O1 Zn1 O2W 94.25(4) 3 3
O1W Zn1 O2W 91.74(5) 3 3
O1W Zn1 O2W 88.26(5) . 3
O2W Zn1 O2W 180.00(4) . 3
C1 O1 Zn1 129.29(10) . .
C6 O3 H3O 112.6(17) . .
N2 N1 C2 101.61(13) . .
N1 N2 N3 114.17(12) . .
N1 N2 C3 122.66(13) . .
N3 N2 C3 123.12(13) . .
N4 N3 N2 105.36(12) . .
N3 N4 C2 106.29(12) . .
O2 C1 O1 127.47(14) . .
O2 C1 C2 118.13(13) . .
O1 C1 C2 114.40(14) . .
N1 C2 N4 112.56(14) . .
N1 C2 C1 123.23(14) . .
N4 C2 C1 124.19(13) . .
C4 C3 C8 121.81(14) . .
C4 C3 N2 118.35(15) . .
C8 C3 N2 119.82(14) . .
C3 C4 C5 119.30(15) . .
C3 C4 H4A 120.3 . .
C5 C4 H4A 120.3 . .
C4 C5 C6 119.40(15) . .
C4 C5 H5A 120.3 . .
C6 C5 H5A 120.3 . .
O3 C6 C7 117.30(15) . .
O3 C6 C5 122.02(14) . .
C7 C6 C5 120.68(14) . .
C8 C7 C6 120.07(15) . .
C8 C7 H7A 120.0 . .
C6 C7 H7A 120.0 . .
C7 C8 C3 118.73(15) . .
C7 C8 H8A 120.6 . .
C3 C8 H8A 120.6 . .
C1S O1S H1S 109.3(18) . .
O1S C1S H1SA 109.5 . .
O1S C1S H1SB 109.5 . .
H1SA C1S H1SB 109.5 . .
O1S C1S H1SC 109.5 . .
H1SA C1S H1SC 109.5 . .
H1SB C1S H1SC 109.5 . .
Zn1 O1W H1WA 110.5(16) . .
Zn1 O1W H1WB 115.6(16) . .
H1WA O1W H1WB 105(2) . .
Zn1 O2W H2WA 100.5(18) . .
Zn1 O2W H2WB 114.0(16) . .
H2WA O2W H2WB 110(2) . .

loop_
_geom_bond_atom_site_label_1
_geom_bond_atom_site_label_2
_geom_bond_distance
_geom_bond_site_symmetry_2
Zn1 O1 2.0215(11) .
Zn1 O1 2.0215(11) 3
Zn1 O1W 2.1304(12) 3
Zn1 O1W 2.1304(12) .
Zn1 O2W 2.1342(11) .
Zn1 O2W 2.1342(11) 3
O1 C1 1.2598(18) .
O2 C1 1.2498(19) .
O3 C6 1.3672(18) .
O3 H3O 0.78(2) .
N1 N2 1.3249(19) .
N1 C2 1.3266(19) .
N2 N3 1.3348(18) .
N2 C3 1.4370(18) .
N3 N4 1.3218(18) .
N4 C2 1.353(2) .
C1 C2 1.497(2) .
C3 C4 1.386(2) .
C3 C8 1.386(2) .
C4 C5 1.388(2) .
C4 H4A 0.9500 .
C5 C6 1.392(2) .
C5 H5A 0.9500 .
C6 C7 1.392(2) .
C7 C8 1.386(2) .
C7 H7A 0.9500 .
C8 H8A 0.9500 .
O1S C1S 1.426(2) .
O1S H1S 0.76(2) .
C1S H1SA 0.9800 .
C1S H1SB 0.9800 .
C1S H1SC 0.9800 .
O1W H1WA 0.81(2) .
O1W H1WB 0.83(2) .
O2W H2WA 0.76(3) .
O2W H2WB 0.83(2) .

loop_
_geom_hbond_atom_site_label_D
_geom_hbond_atom_site_label_H
_geom_hbond_atom_site_label_A
_geom_hbond_distance_DH
_geom_hbond_distance_HA
_geom_hbond_distance_DA
_geom_hbond_angle_DHA
_geom_hbond_site_symmetry_A
O3 H3O O1S 0.78(2) 1.83(2) 2.6120(18) 175(2) 2_645
O1S H1S O2 0.76(2) 2.01(2) 2.7273(16) 158(2) .
O1W H1WA O2W 0.81(2) 2.21(2) 3.0034(17) 169(2) 1_545
O1W H1WB N4 0.83(2) 2.11(3) 2.9430(17) 175(2) 3_545
O2W H2WA O2 0.76(3) 1.97(3) 2.6966(17) 161(3) .
O2W H2WB O3 0.83(2) 1.93(3) 2.7429(18) 166(2) 1_465

loop_
_geom_torsion_atom_site_label_1
_geom_torsion_atom_site_label_2
_geom_torsion_atom_site_label_3
_geom_torsion_atom_site_label_4
_geom_torsion
_geom_torsion_site_symmetry_1
O1W Zn1 O1 C1 83.37(13) 3
O1W Zn1 O1 C1 -96.63(13) .
O2W Zn1 O1 C1 -5.02(14) .
O2W Zn1 O1 C1 174.98(14) 3
C2 N1 N2 N3 -0.23(17) .
C2 N1 N2 C3 177.60(14) .
N1 N2 N3 N4 0.13(18) .
C3 N2 N3 N4 -177.69(14) .
N2 N3 N4 C2 0.03(17) .
Zn1 O1 C1 O2 3.0(2) .
Zn1 O1 C1 C2 -176.69(10) .
N2 N1 C2 N4 0.25(18) .
N2 N1 C2 C1 -178.31(14) .
N3 N4 C2 N1 -0.18(18) .
N3 N4 C2 C1 178.35(15) .
O2 C1 C2 N1 -12.8(2) .
O1 C1 C2 N1 166.94(15) .
O2 C1 C2 N4 168.84(15) .
O1 C1 C2 N4 -11.4(2) .
N1 N2 C3 C4 -1.4(2) .
N3 N2 C3 C4 176.26(15) .
N1 N2 C3 C8 179.97(14) .
N3 N2 C3 C8 -2.4(2) .
C8 C3 C4 C5 0.4(2) .
N2 C3 C4 C5 -178.21(15) .
C3 C4 C5 C6 0.0(2) .
C4 C5 C6 O3 -179.66(15) .
C4 C5 C6 C7 -0.5(2) .
O3 C6 C7 C8 179.72(15) .
C5 C6 C7 C8 0.5(2) .
C6 C7 C8 C3 -0.1(2) .
C4 C3 C8 C7 -0.4(2) .
N2 C3 C8 C7 178.21(15) .
